data_7055250
loop_
_publ_author_name
'Mahapatra, Tufan Singha'
'Chaudhury, Susmitnarayan'
'Dasgupta, Swagata'
'Bertolasi, Valerio'
'Ray, Debashis'

_publ_section_title
;
 Dinuclear nickel complexes of divergent Ni&#x22EF;Ni separation showing
 ancillary ligand addition and bio-macromolecular interaction
;
_journal_issue 3
_journal_name_full 'New J. Chem.'
_journal_page_first 2268
_journal_paper_doi 10.1039/C5NJ02410B
_journal_volume 40
_journal_year 2016
_chemical_formula_moiety 'C21 H36 N4 Ni2 O2, 2(Cl O4)'
_chemical_formula_sum 'C21 H36 Cl2 N4 Ni2 O10'
_chemical_formula_weight 692.86
_chemical_name_systematic
;
 ?
;
_space_group_IT_number 14
_symmetry_cell_setting monoclinic
_symmetry_space_group_name_Hall '-P 2yn'
_symmetry_space_group_name_H-M 'P 1 21/n 1'
_atom_sites_solution_hydrogens geom
_atom_sites_solution_primary direct
_atom_sites_solution_secondary difmap
_audit_creation_method SHELXL-97
_audit_update_record
;
2015-12-10 deposited with the CCDC.
2015-12-22 downloaded from the CCDC.
;
_cell_angle_alpha 90.00
_cell_angle_beta 96.482(3)
_cell_angle_gamma 90.00
_cell_formula_units_Z 4
_cell_length_a 7.5074(6)
_cell_length_b 15.9840(13)
_cell_length_c 23.982(2)
_cell_measurement_reflns_used 32360
_cell_measurement_temperature 295
_cell_measurement_theta_max 25.00
_cell_measurement_theta_min 1.53
_cell_volume 2859.4(4)
_computing_cell_refinement 'Brucker SMART'
_computing_data_collection 'Brucker SMART'
_computing_data_reduction 'Brucker SAINT'
_computing_molecular_graphics Diamond
_computing_publication_material 'SHELXL-97 (Sheldrick, 1997), PLATON (Spek, 2009)'
_computing_structure_refinement 'SHELXL-97 (Sheldrick, 1997)'
_computing_structure_solution 'SIR97(Altomare et al., 1999)'
_diffrn_ambient_temperature 295
_diffrn_measured_fraction_theta_full 0.975
_diffrn_measured_fraction_theta_max 0.975
_diffrn_measurement_device_type 'CCD area detector'
_diffrn_measurement_method '\f and \w scans'
_diffrn_radiation_monochromator graphite
_diffrn_radiation_source 'fine-focus sealed tube'
_diffrn_radiation_type MoK\a
_diffrn_radiation_wavelength 0.71073
_diffrn_reflns_av_R_equivalents 0.0990
_diffrn_reflns_av_sigmaI/netI 0.0650
_diffrn_reflns_limit_h_max 8
_diffrn_reflns_limit_h_min -8
_diffrn_reflns_limit_k_max 17
_diffrn_reflns_limit_k_min -19
_diffrn_reflns_limit_l_max 28
_diffrn_reflns_limit_l_min -28
_diffrn_reflns_number 32360
_diffrn_reflns_theta_full 25.00
_diffrn_reflns_theta_max 25.00
_diffrn_reflns_theta_min 1.53
_exptl_absorpt_coefficient_mu 1.562
_exptl_absorpt_correction_T_max 0.740
_exptl_absorpt_correction_T_min 0.615
_exptl_absorpt_correction_type multi-scan
_exptl_absorpt_process_details 'SADABS (Sheldrick, 1997)'
_exptl_crystal_colour brown
_exptl_crystal_density_diffrn 1.609
_exptl_crystal_density_method 'not measured'
_exptl_crystal_description needle
_exptl_crystal_F_000 1440
_exptl_crystal_size_max 0.32
_exptl_crystal_size_mid 0.25
_exptl_crystal_size_min 0.20
_refine_diff_density_max 1.352
_refine_diff_density_min -0.515
_refine_diff_density_rms 0.125
_refine_ls_extinction_method none
_refine_ls_goodness_of_fit_ref 1.116
_refine_ls_hydrogen_treatment mixed
_refine_ls_matrix_type full
_refine_ls_number_parameters 356
_refine_ls_number_reflns 4886
_refine_ls_number_restraints 0
_refine_ls_restrained_S_all 1.116
_refine_ls_R_factor_all 0.1263
_refine_ls_R_factor_gt 0.0863
_refine_ls_shift/su_max 0.000
_refine_ls_shift/su_mean 0.000
_refine_ls_structure_factor_coef Fsqd
_refine_ls_weighting_details 'calc w=1/[\s^2^(Fo^2^)+(0.0797P)^2^+21.9136P] where P=(Fo^2^+2Fc^2^)/3'
_refine_ls_weighting_scheme calc
_refine_ls_wR_factor_gt 0.2066
_refine_ls_wR_factor_ref 0.2280
_reflns_number_gt 3285
_reflns_number_total 4886
_reflns_threshold_expression I>2sigma(I)
_cod_data_source_file c5nj02410b2.cif
_cod_data_source_block complex_1
_cod_depositor_comments
;
The following automatic conversions were performed:

'_symmetry_cell_setting' value 'Monoclinic' changed to 'monoclinic'
according to
/usr/data/users/saulius/crontab/automatic-downloads/rss-feeds/RSC/lib/dictionaries/cif_core.dic
dictionary named 'cif_core.dic' version 2.4.2 from 2011-04-26.

Automatic conversion script
Id: cif_fix_values 4268 2015-11-12 08:31:59Z antanas 

 Adding full bibliography for 7055250--7055254.cif.
;
_cod_original_sg_symbol_H-M 'P 21/n'
_cod_database_code 7055250

loop_
_symmetry_equiv_pos_as_xyz
'x, y, z'
'-x+1/2, y+1/2, -z+1/2'
'-x, -y, -z'
'x-1/2, -y-1/2, z-1/2'

loop_
_atom_site_label
_atom_site_type_symbol
_atom_site_fract_x
_atom_site_fract_y
_atom_site_fract_z
_atom_site_U_iso_or_equiv
_atom_site_adp_type
_atom_site_occupancy
_atom_site_symmetry_multiplicity
_atom_site_calc_flag
_atom_site_refinement_flags
Ni1 Ni 0.19870(16) 0.24264(7) 0.57207(4) 0.0369(3) Uani 1 1 d .
Ni2 Ni 0.16389(16) 0.10874(7) 0.65153(4) 0.0376(3) Uani 1 1 d .
O1 O 0.1923(9) 0.1265(4) 0.5741(2) 0.0445(16) Uani 1 1 d .
C1 C 0.2223(12) 0.0721(6) 0.5319(4) 0.037(2) Uani 1 1 d .
C2 C 0.2271(14) -0.0146(6) 0.5434(4) 0.047(2) Uani 1 1 d .
C3 C 0.2546(13) -0.0700(6) 0.4985(4) 0.051(3) Uani 1 1 d .
H3 H 0.2544 -0.1271 0.5058 0.061 Uiso 1 1 calc R
C4 C 0.2819(14) -0.0447(7) 0.4437(4) 0.055(3) Uani 1 1 d .
C5 C 0.2774(13) 0.0407(7) 0.4319(4) 0.052(3) Uani 1 1 d .
H5 H 0.2930 0.0598 0.3962 0.062 Uiso 1 1 calc R
C6 C 0.2479(12) 0.0997(6) 0.4764(4) 0.041(2) Uani 1 1 d .
C7 C 0.3169(16) -0.1081(7) 0.3961(4) 0.069(3) Uani 1 1 d .
H7A H 0.3162 -0.1641 0.4104 0.103 Uiso 1 1 calc R
H7B H 0.4314 -0.0965 0.3835 0.103 Uiso 1 1 calc R
H7C H 0.2246 -0.1023 0.3652 0.103 Uiso 1 1 calc R
C8 C 0.2473(12) 0.1872(6) 0.4609(4) 0.043(2) Uani 1 1 d .
H8 H 0.2630 0.2004 0.4240 0.051 Uiso 1 1 calc R
N1 N 0.2261(10) 0.2489(5) 0.4952(3) 0.0422(19) Uani 1 1 d .
C9 C 0.2186(15) 0.3346(6) 0.4738(4) 0.050(3) Uani 1 1 d .
H9A H 0.2867 0.3388 0.4418 0.060 Uiso 1 1 calc R
H9B H 0.0953 0.3498 0.4615 0.060 Uiso 1 1 calc R
C10 C 0.2913(14) 0.3901(6) 0.5170(4) 0.051(3) Uani 1 1 d .
H10A H 0.2591 0.4475 0.5074 0.062 Uiso 1 1 calc R
H10B H 0.4209 0.3857 0.5226 0.062 Uiso 1 1 calc R
N2 N 0.2065(11) 0.3622(5) 0.5731(3) 0.0441(19) Uani 1 1 d .
C11 C 0.0122(13) 0.3880(6) 0.5848(4) 0.048(2) Uani 1 1 d .
H11A H -0.0721 0.3653 0.5551 0.058 Uiso 1 1 calc R
H11B H -0.0124 0.3617 0.6196 0.058 Uiso 1 1 calc R
C12 C -0.0239(18) 0.4803(7) 0.5892(6) 0.080(4) Uani 1 1 d .
H12A H -0.1458 0.4887 0.5964 0.121 Uiso 1 1 calc R
H12B H -0.0044 0.5072 0.5546 0.121 Uiso 1 1 calc R
H12C H 0.0555 0.5037 0.6194 0.121 Uiso 1 1 calc R
C13 C 0.3142(15) 0.3969(6) 0.6172(4) 0.056(3) Uani 1 1 d .
H13A H 0.2656 0.3859 0.6522 0.068 Uiso 1 1 calc R
H13B H 0.3227 0.4569 0.6123 0.068 Uiso 1 1 calc R
C14 C 0.4967(16) 0.3569(8) 0.6175(5) 0.076(4) Uani 1 1 d .
H14A H 0.5765 0.3795 0.6479 0.113 Uiso 1 1 calc R
H14B H 0.5431 0.3682 0.5826 0.113 Uiso 1 1 calc R
H14C H 0.4863 0.2975 0.6224 0.113 Uiso 1 1 calc R
C15 C 0.1957(13) -0.0481(6) 0.5993(4) 0.052(3) Uani 1 1 d .
H15 H 0.1960 -0.1060 0.6027 0.063 Uiso 1 1 calc R
N3 N 0.1672(11) -0.0054(5) 0.6451(3) 0.045(2) Uani 1 1 d .
C16 C 0.1293(17) -0.0501(6) 0.6994(4) 0.060(3) Uani 1 1 d .
H16A H 0.0026 -0.0624 0.6989 0.072 Uiso 1 1 calc R
H16B H 0.1965 -0.1019 0.7044 0.072 Uiso 1 1 calc R
C17 C 0.1868(17) 0.0081(6) 0.7430(4) 0.059(3) Uani 1 1 d .
H17A H 0.3167 0.0072 0.7492 0.071 Uiso 1 1 calc R
H17B H 0.1423 -0.0104 0.7774 0.071 Uiso 1 1 calc R
N4 N 0.1278(10) 0.0950(5) 0.7317(3) 0.0419(19) Uani 1 1 d .
C18 C -0.0657(13) 0.1089(7) 0.7487(4) 0.049(3) Uani 1 1 d .
H18A H -0.1417 0.0710 0.7251 0.059 Uiso 1 1 calc R
H18B H -0.0992 0.1648 0.7357 0.059 Uiso 1 1 calc R
C19 C -0.1340(17) 0.1020(9) 0.8095(4) 0.078(4) Uani 1 1 d .
H19A H -0.2600 0.1141 0.8066 0.117 Uiso 1 1 calc R
H19B H -0.0699 0.1413 0.8345 0.117 Uiso 1 1 calc R
H19C H -0.1130 0.0463 0.8238 0.117 Uiso 1 1 calc R
C20 C 0.2334(13) 0.1555(7) 0.7638(4) 0.050(3) Uani 1 1 d .
H20A H 0.2483 0.1391 0.8030 0.060 Uiso 1 1 calc R
H20B H 0.1730 0.2093 0.7609 0.060 Uiso 1 1 calc R
C21 C 0.4245(15) 0.1637(8) 0.7417(5) 0.072(4) Uani 1 1 d .
H21A H 0.4947 0.2047 0.7636 0.108 Uiso 1 1 calc R
H21B H 0.4095 0.1806 0.7030 0.108 Uiso 1 1 calc R
H21C H 0.4846 0.1106 0.7450 0.108 Uiso 1 1 calc R
O2 O 0.1645(12) 0.2250(4) 0.6490(3) 0.055(2) Uani 1 1 d .
H2 H 0.092(15) 0.244(7) 0.672(5) 0.07(4) Uiso 1 1 d .
Cl1 Cl 0.2349(4) 0.19540(19) 0.92799(12) 0.0629(8) Uani 1 1 d .
O3 O 0.1115(14) 0.2550(6) 0.9131(6) 0.128(5) Uani 1 1 d .
O4 O 0.1633(15) 0.1163(6) 0.9178(5) 0.114(4) Uani 1 1 d .
O5 O 0.3989(14) 0.2064(9) 0.8963(4) 0.125(4) Uani 1 1 d .
O6 O 0.2506(17) 0.2027(9) 0.9847(4) 0.141(5) Uani 1 1 d .
Cl2 Cl -0.1303(4) 0.36702(18) 0.76209(12) 0.0593(7) Uani 1 1 d .
O7 O -0.1330(18) 0.4478(7) 0.7803(7) 0.167(6) Uani 1 1 d .
O8 O -0.240(2) 0.3568(17) 0.7241(7) 0.270(12) Uani 1 1 d .
O9 O 0.0421(11) 0.3433(6) 0.7382(4) 0.087(3) Uani 1 1 d .
O10 O -0.200(2) 0.3195(9) 0.8056(6) 0.171(6) Uani 1 1 d .

loop_
_atom_site_aniso_label
_atom_site_aniso_U_11
_atom_site_aniso_U_22
_atom_site_aniso_U_33
_atom_site_aniso_U_23
_atom_site_aniso_U_13
_atom_site_aniso_U_12
Ni1 0.0489(7) 0.0299(7) 0.0286(6) 0.0013(5) -0.0102(5) 0.0003(5)
Ni2 0.0511(7) 0.0303(6) 0.0284(6) 0.0030(5) -0.0085(5) 0.0010(5)
O1 0.074(5) 0.031(4) 0.025(3) -0.002(3) -0.011(3) 0.004(3)
C1 0.040(5) 0.033(5) 0.036(5) -0.007(4) -0.010(4) -0.001(4)
C2 0.059(6) 0.041(6) 0.038(5) -0.008(4) -0.010(4) -0.003(5)
C3 0.058(7) 0.037(6) 0.052(6) -0.010(5) -0.012(5) -0.002(5)
C4 0.051(7) 0.060(8) 0.051(6) -0.024(5) -0.006(5) 0.006(5)
C5 0.052(6) 0.062(7) 0.037(5) -0.017(5) -0.016(4) 0.004(5)
C6 0.043(5) 0.041(6) 0.036(5) -0.007(4) -0.011(4) -0.002(4)
C7 0.085(9) 0.072(8) 0.046(6) -0.031(6) -0.012(6) 0.007(7)
C8 0.047(6) 0.052(6) 0.027(4) 0.006(4) -0.007(4) 0.000(5)
N1 0.048(5) 0.041(5) 0.032(4) 0.000(4) -0.022(3) -0.002(4)
C9 0.069(7) 0.037(6) 0.039(5) 0.008(4) -0.016(5) 0.002(5)
C10 0.060(7) 0.039(6) 0.051(6) 0.006(5) -0.014(5) -0.010(5)
N2 0.055(5) 0.032(4) 0.042(4) 0.000(3) -0.009(4) 0.000(4)
C11 0.054(6) 0.041(6) 0.047(6) 0.005(4) -0.008(5) 0.013(5)
C12 0.084(10) 0.056(8) 0.098(10) 0.014(7) -0.005(8) 0.025(7)
C13 0.071(7) 0.040(6) 0.052(6) 0.000(5) -0.021(5) -0.010(5)
C14 0.076(9) 0.075(9) 0.066(8) -0.009(6) -0.036(6) -0.001(7)
C15 0.057(7) 0.029(5) 0.066(7) -0.003(5) -0.015(5) -0.004(5)
N3 0.053(5) 0.038(5) 0.039(4) 0.007(4) -0.018(4) 0.001(4)
C16 0.087(8) 0.034(6) 0.056(6) 0.016(5) -0.010(6) -0.004(6)
C17 0.095(9) 0.039(6) 0.039(5) 0.015(5) -0.015(5) 0.014(6)
N4 0.047(5) 0.037(5) 0.039(4) 0.004(3) -0.009(3) 0.002(4)
C18 0.048(6) 0.060(7) 0.037(5) 0.004(5) -0.009(4) 0.010(5)
C19 0.086(9) 0.097(10) 0.048(7) 0.011(7) -0.007(6) 0.006(8)
C20 0.051(6) 0.063(7) 0.031(5) 0.005(5) -0.011(4) -0.002(5)
C21 0.065(8) 0.082(9) 0.064(7) -0.007(6) -0.012(6) -0.008(7)
O2 0.104(6) 0.032(4) 0.026(3) -0.003(3) -0.009(4) 0.006(4)
Cl1 0.0605(18) 0.0632(19) 0.0595(17) -0.0038(14) -0.0173(14) 0.0015(15)
O3 0.087(7) 0.070(7) 0.216(14) 0.013(7) -0.037(8) 0.022(6)
O4 0.130(9) 0.060(6) 0.147(10) -0.011(6) -0.008(7) -0.003(6)
O5 0.078(7) 0.207(13) 0.084(7) 0.045(8) -0.020(5) -0.007(7)
O6 0.143(10) 0.220(14) 0.054(6) -0.002(7) -0.018(6) -0.026(10)
Cl2 0.0571(17) 0.0530(17) 0.0651(17) -0.0050(13) -0.0054(14) 0.0065(13)
O7 0.137(11) 0.072(8) 0.30(2) -0.059(10) 0.066(12) -0.005(7)
O8 0.138(13) 0.51(4) 0.136(13) -0.061(18) -0.084(11) 0.028(18)
O9 0.070(6) 0.082(6) 0.108(7) -0.017(5) 0.008(5) 0.021(5)
O10 0.254(18) 0.142(12) 0.124(11) 0.029(9) 0.058(12) -0.012(12)

loop_
_atom_type_symbol
_atom_type_description
_atom_type_scat_dispersion_real
_atom_type_scat_dispersion_imag
_atom_type_scat_source
C C 0.0033 0.0016 'International Tables Vol C Tables 4.2.6.8 and 6.1.1.4'
H H 0.0000 0.0000 'International Tables Vol C Tables 4.2.6.8 and 6.1.1.4'
N N 0.0061 0.0033 'International Tables Vol C Tables 4.2.6.8 and 6.1.1.4'
O O 0.0106 0.0060 'International Tables Vol C Tables 4.2.6.8 and 6.1.1.4'
Cl Cl 0.1484 0.1585 'International Tables Vol C Tables 4.2.6.8 and 6.1.1.4'
Ni Ni 0.3393 1.1124 'International Tables Vol C Tables 4.2.6.8 and 6.1.1.4'

loop_
_geom_angle_atom_site_label_1
_geom_angle_atom_site_label_2
_geom_angle_atom_site_label_3
_geom_angle
O1 Ni1 N1 94.8(3)
O1 Ni1 N2 177.8(3)
N1 Ni1 N2 87.3(3)
O1 Ni1 O2 79.7(3)
N1 Ni1 O2 174.4(3)
N2 Ni1 O2 98.2(3)
O1 Ni1 Ni2 40.54(18)
N1 Ni1 Ni2 135.4(2)
N2 Ni1 Ni2 137.3(2)
O2 Ni1 Ni2 39.1(2)
N3 Ni2 O2 173.2(3)
N3 Ni2 O1 93.6(3)
O2 Ni2 O1 79.6(3)
N3 Ni2 N4 88.6(3)
O2 Ni2 N4 98.2(3)
O1 Ni2 N4 177.4(3)
N3 Ni2 Ni1 132.7(3)
O2 Ni2 Ni1 40.5(2)
O1 Ni2 Ni1 39.13(18)
N4 Ni2 Ni1 138.7(2)
C1 O1 Ni1 127.4(6)
C1 O1 Ni2 131.9(6)
Ni1 O1 Ni2 100.3(3)
O1 C1 C2 118.8(8)
O1 C1 C6 122.7(8)
C2 C1 C6 118.6(8)
C1 C2 C3 117.6(9)
C1 C2 C15 121.7(8)
C3 C2 C15 120.6(9)
C4 C3 C2 125.0(10)
C4 C3 H3 117.5
C2 C3 H3 117.5
C5 C4 C3 117.9(9)
C5 C4 C7 119.1(10)
C3 C4 C7 123.1(10)
C4 C5 C6 119.1(10)
C4 C5 H5 120.4
C6 C5 H5 120.4
C1 C6 C8 122.5(8)
C1 C6 C5 121.8(9)
C8 C6 C5 115.7(9)
C4 C7 H7A 109.5
C4 C7 H7B 109.5
H7A C7 H7B 109.5
C4 C7 H7C 109.5
H7A C7 H7C 109.5
H7B C7 H7C 109.5
N1 C8 C6 124.5(8)
N1 C8 H8 117.8
C6 C8 H8 117.8
C8 N1 C9 119.3(8)
C8 N1 Ni1 127.8(7)
C9 N1 Ni1 112.9(6)
C10 C9 N1 109.3(7)
C10 C9 H9A 109.8
N1 C9 H9A 109.8
C10 C9 H9B 109.8
N1 C9 H9B 109.8
H9A C9 H9B 108.3
C9 C10 N2 106.2(8)
C9 C10 H10A 110.5
N2 C10 H10A 110.5
C9 C10 H10B 110.5
N2 C10 H10B 110.5
H10A C10 H10B 108.7
C13 N2 C11 103.5(8)
C13 N2 C10 106.0(8)
C11 N2 C10 122.5(7)
C13 N2 Ni1 115.3(6)
C11 N2 Ni1 103.7(6)
C10 N2 Ni1 106.3(6)
C12 C11 N2 116.6(9)
C12 C11 H11A 108.1
N2 C11 H11A 108.1
C12 C11 H11B 108.1
N2 C11 H11B 108.1
H11A C11 H11B 107.3
C11 C12 H12A 109.5
C11 C12 H12B 109.5
H12A C12 H12B 109.5
C11 C12 H12C 109.5
H12A C12 H12C 109.5
H12B C12 H12C 109.5
N2 C13 C14 106.7(9)
N2 C13 H13A 110.4
C14 C13 H13A 110.4
N2 C13 H13B 110.4
C14 C13 H13B 110.4
H13A C13 H13B 108.6
C13 C14 H14A 109.5
C13 C14 H14B 109.5
H14A C14 H14B 109.5
C13 C14 H14C 109.5
H14A C14 H14C 109.5
H14B C14 H14C 109.5
N3 C15 C2 128.1(9)
N3 C15 H15 116.0
C2 C15 H15 116.0
C15 N3 C16 121.5(8)
C15 N3 Ni2 125.8(7)
C16 N3 Ni2 112.7(6)
C17 C16 N3 104.3(8)
C17 C16 H16A 110.9
N3 C16 H16A 110.9
C17 C16 H16B 110.9
N3 C16 H16B 110.9
H16A C16 H16B 108.9
C16 C17 N4 114.8(8)
C16 C17 H17A 108.6
N4 C17 H17A 108.6
C16 C17 H17B 108.6
N4 C17 H17B 108.6
H17A C17 H17B 107.5
C20 N4 C17 113.8(7)
C20 N4 C18 103.8(7)
C17 N4 C18 110.7(8)
C20 N4 Ni2 108.7(6)
C17 N4 Ni2 102.2(6)
C18 N4 Ni2 117.9(5)
N4 C18 C19 128.9(8)
N4 C18 H18A 105.1
C19 C18 H18A 105.1
N4 C18 H18B 105.1
C19 C18 H18B 105.1
H18A C18 H18B 105.9
C18 C19 H19A 109.5
C18 C19 H19B 109.5
H19A C19 H19B 109.5
C18 C19 H19C 109.5
H19A C19 H19C 109.5
H19B C19 H19C 109.5
N4 C20 C21 110.2(8)
N4 C20 H20A 109.6
C21 C20 H20A 109.6
N4 C20 H20B 109.6
C21 C20 H20B 109.6
H20A C20 H20B 108.1
C20 C21 H21A 109.5
C20 C21 H21B 109.5
H21A C21 H21B 109.5
C20 C21 H21C 109.5
H21A C21 H21C 109.5
H21B C21 H21C 109.5
Ni2 O2 Ni1 100.3(3)
Ni2 O2 H2 109(7)
Ni1 O2 H2 136(7)
O3 Cl1 O6 100.6(9)
O3 Cl1 O4 110.9(7)
O6 Cl1 O4 104.1(8)
O3 Cl1 O5 110.8(8)
O6 Cl1 O5 120.4(7)
O4 Cl1 O5 109.6(8)
O8 Cl2 O7 110.3(15)
O8 Cl2 O10 102.1(14)
O7 Cl2 O10 104.3(9)
O8 Cl2 O9 103.0(10)
O7 Cl2 O9 113.6(7)
O10 Cl2 O9 122.6(8)

loop_
_geom_bond_atom_site_label_1
_geom_bond_atom_site_label_2
_geom_bond_distance
Ni1 O1 1.858(6)
Ni1 N1 1.881(8)
Ni1 N2 1.911(8)
Ni1 O2 1.913(7)
Ni1 Ni2 2.8971(16)
Ni2 N3 1.831(8)
Ni2 O2 1.859(7)
Ni2 O1 1.914(6)
Ni2 N4 1.984(8)
O1 C1 1.370(10)
C1 C2 1.413(13)
C1 C6 1.437(13)
C2 C3 1.427(13)
C2 C15 1.487(14)
C3 C4 1.410(15)
C3 H3 0.9300
C4 C5 1.393(15)
C4 C7 1.572(13)
C5 C6 1.460(13)
C5 H5 0.9300
C6 C8 1.447(13)
C7 H7A 0.9600
C7 H7B 0.9600
C7 H7C 0.9600
C8 N1 1.304(12)
C8 H8 0.9300
N1 C9 1.462(11)
C9 C10 1.426(13)
C9 H9A 0.9700
C9 H9B 0.9700
C10 N2 1.613(13)
C10 H10A 0.9700
C10 H10B 0.9700
N2 C13 1.374(11)
N2 C11 1.572(12)
C11 C12 1.505(14)
C11 H11A 0.9700
C11 H11B 0.9700
C12 H12A 0.9600
C12 H12B 0.9600
C12 H12C 0.9600
C13 C14 1.511(15)
C13 H13A 0.9700
C13 H13B 0.9700
C14 H14A 0.9600
C14 H14B 0.9600
C14 H14C 0.9600
C15 N3 1.331(12)
C15 H15 0.9300
N3 C16 1.540(12)
C16 C17 1.429(14)
C16 H16A 0.9700
C16 H16B 0.9700
C17 N4 1.474(12)
C17 H17A 0.9700
C17 H17B 0.9700
N4 C20 1.421(12)
N4 C18 1.569(12)
C18 C19 1.603(14)
C18 H18A 0.9700
C18 H18B 0.9700
C19 H19A 0.9600
C19 H19B 0.9600
C19 H19C 0.9600
C20 C21 1.589(15)
C20 H20A 0.9700
C20 H20B 0.9700
C21 H21A 0.9600
C21 H21B 0.9600
C21 H21C 0.9600
O2 H2 0.88(11)
Cl1 O3 1.348(9)
Cl1 O6 1.356(10)
Cl1 O4 1.385(10)
Cl1 O5 1.529(11)
Cl2 O8 1.166(12)
Cl2 O7 1.365(11)
Cl2 O10 1.436(13)
Cl2 O9 1.521(9)
